data_7109422
loop_
_publ_author_name
'Wei Liu'
'Yalong Wang'
'Mingxiao Sun'
'Deteng Zhang'
'Meng Zheng'
'Wenjun Yang'

_publ_section_title
;
 Alkoxy-position effects on piezofluorochromism and aggregation-induced
 emission of 9,10-bis(alkoxystyryl)anthracenes
;
_journal_name_full Chem.Commun.
_journal_page_first 6042
_journal_paper_doi 10.1039/c3cc42636j
_journal_volume 49
_journal_year 2013
_chemical_formula_sum 'C36 H34 O2'
_chemical_formula_weight 498.63
_chemical_name_systematic
;
?
;
_space_group_IT_number 2
_symmetry_cell_setting triclinic
_symmetry_space_group_name_Hall '-P 1'
_symmetry_space_group_name_H-M 'P -1'
_atom_sites_solution_hydrogens geom
_atom_sites_solution_primary direct
_atom_sites_solution_secondary difmap
_audit_creation_method SHELXL-97
_cell_angle_alpha 102.61(3)
_cell_angle_beta 98.34(3)
_cell_angle_gamma 101.81(3)
_cell_formula_units_Z 1
_cell_length_a 5.4312(11)
_cell_length_b 8.8724(18)
_cell_length_c 15.066(3)
_cell_measurement_temperature 291(2)
_cell_volume 679.7(3)
_computing_structure_refinement 'SHELXL-97 (Sheldrick, 1997)'
_computing_structure_solution 'SHELXS-97 (Sheldrick, 1990)'
_diffrn_ambient_temperature 291(2)
_diffrn_measured_fraction_theta_full 0.994
_diffrn_measured_fraction_theta_max 0.994
_diffrn_radiation_monochromator graphite
_diffrn_radiation_source 'fine-focus sealed tube'
_diffrn_radiation_type MoK\a
_diffrn_radiation_wavelength 0.71073
_diffrn_reflns_av_R_equivalents 0.0273
_diffrn_reflns_av_sigmaI/netI 0.0383
_diffrn_reflns_limit_h_max 6
_diffrn_reflns_limit_h_min -6
_diffrn_reflns_limit_k_max 10
_diffrn_reflns_limit_k_min -10
_diffrn_reflns_limit_l_max 17
_diffrn_reflns_limit_l_min -17
_diffrn_reflns_number 5384
_diffrn_reflns_theta_full 25.00
_diffrn_reflns_theta_max 25.00
_diffrn_reflns_theta_min 3.11
_exptl_absorpt_coefficient_mu 0.074
_exptl_absorpt_correction_T_max 0.9890
_exptl_absorpt_correction_T_min 0.9798
_exptl_absorpt_correction_type multi-scan
_exptl_crystal_density_diffrn 1.218
_exptl_crystal_density_method 'not measured'
_exptl_crystal_F_000 266
_exptl_crystal_size_max 0.28
_exptl_crystal_size_mid 0.26
_exptl_crystal_size_min 0.15
_refine_diff_density_max 0.212
_refine_diff_density_min -0.172
_refine_diff_density_rms 0.054
_refine_ls_extinction_method none
_refine_ls_goodness_of_fit_ref 0.938
_refine_ls_hydrogen_treatment constr
_refine_ls_matrix_type full
_refine_ls_number_parameters 173
_refine_ls_number_reflns 2392
_refine_ls_number_restraints 0
_refine_ls_restrained_S_all 0.938
_refine_ls_R_factor_all 0.0882
_refine_ls_R_factor_gt 0.0507
_refine_ls_shift/su_max 0.017
_refine_ls_shift/su_mean 0.003
_refine_ls_structure_factor_coef Fsqd
_refine_ls_weighting_details 'calc w=1/[\s^2^(Fo^2^)+(0.1285P)^2^+0.0000P] where P=(Fo^2^+2Fc^2^)/3'
_refine_ls_weighting_scheme calc
_refine_ls_wR_factor_gt 0.1556
_refine_ls_wR_factor_ref 0.1939
_reflns_number_gt 1370
_reflns_number_total 2392
_reflns_threshold_expression >2sigma(I)
_cod_data_source_file c3cc42636j.txt
_cod_data_source_block ywj-1
_cod_original_cell_volume 679.6(2)
_cod_original_sg_symbol_H-M P-1
_cod_database_code 7109422

loop_
_symmetry_equiv_pos_as_xyz
'x, y, z'
'-x, -y, -z'

loop_
_atom_site_label
_atom_site_type_symbol
_atom_site_fract_x
_atom_site_fract_y
_atom_site_fract_z
_atom_site_U_iso_or_equiv
_atom_site_adp_type
_atom_site_occupancy
_atom_site_symmetry_multiplicity
_atom_site_calc_flag
_atom_site_refinement_flags
C1 C 0.8348(5) 0.9668(3) 0.37292(17) 0.0645(7) Uani 1 1 d .
H1 H 0.8251 0.8673 0.3346 0.077 Uiso 1 1 calc R
C2 C 1.0119(6) 1.0947(3) 0.36765(19) 0.0713(8) Uani 1 1 d .
H2 H 1.1250 1.0822 0.3274 0.086 Uiso 1 1 calc R
C3 C 1.0239(6) 1.2472(3) 0.42371(19) 0.0706(8) Uani 1 1 d .
H3 H 1.1420 1.3355 0.4187 0.085 Uiso 1 1 calc R
C4 C 0.8670(5) 1.2659(3) 0.48399(18) 0.0627(7) Uani 1 1 d .
H4 H 0.8794 1.3675 0.5202 0.075 Uiso 1 1 calc R
C5 C 0.6809(5) 1.1346(2) 0.49442(16) 0.0541(7) Uani 1 1 d .
C6 C 0.6625(5) 0.9804(2) 0.43572(15) 0.0543(6) Uani 1 1 d .
C7 C 0.4781(5) 0.8470(2) 0.44092(16) 0.0541(7) Uani 1 1 d .
C8 C 0.4698(5) 0.6883(3) 0.38164(17) 0.0669(8) Uani 1 1 d .
H8 H 0.6027 0.6437 0.4005 0.080 Uiso 1 1 calc R
C9 C 0.3089(5) 0.6033(3) 0.30873(16) 0.0576(7) Uani 1 1 d .
H9 H 0.1737 0.6451 0.2886 0.069 Uiso 1 1 calc R
C10 C 0.3147(4) 0.4454(2) 0.25291(15) 0.0513(6) Uani 1 1 d .
C11 C 0.1286(5) 0.3643(3) 0.17308(16) 0.0580(7) Uani 1 1 d .
H11 H -0.0002 0.4115 0.1537 0.070 Uiso 1 1 calc R
C12 C 0.1332(5) 0.2161(3) 0.12299(16) 0.0586(7) Uani 1 1 d .
H12 H 0.0096 0.1654 0.0694 0.070 Uiso 1 1 calc R
C13 C 0.3174(4) 0.1420(2) 0.15084(15) 0.0517(6) Uani 1 1 d .
C14 C 0.5039(5) 0.2190(3) 0.22895(18) 0.0641(7) Uani 1 1 d .
H14 H 0.6313 0.1705 0.2481 0.077 Uiso 1 1 calc R
C15 C 0.5000(5) 0.3683(3) 0.27838(18) 0.0633(7) Uani 1 1 d .
H15 H 0.6270 0.4194 0.3309 0.076 Uiso 1 1 calc R
C16 C 0.4943(6) -0.0864(3) 0.1295(2) 0.0767(8) Uani 1 1 d .
H16A H 0.4830 -0.0957 0.1919 0.092 Uiso 1 1 calc R
H16B H 0.6639 -0.0223 0.1317 0.092 Uiso 1 1 calc R
C17 C 0.4596(6) -0.2452(3) 0.0683(2) 0.0844(9) Uani 1 1 d .
H17A H 0.4614 -0.2371 0.0053 0.101 Uiso 1 1 calc R
H17B H 0.2946 -0.3119 0.0690 0.101 Uiso 1 1 calc R
C18 C 0.6724(7) -0.3207(4) 0.1001(2) 0.0924(10) Uani 1 1 d .
H18A H 0.8353 -0.2556 0.0983 0.139 Uiso 1 1 calc R
H18B H 0.6469 -0.4249 0.0596 0.139 Uiso 1 1 calc R
H18C H 0.6695 -0.3293 0.1624 0.139 Uiso 1 1 calc R
O1 O 0.3044(3) -0.00827(18) 0.09812(12) 0.0677(6) Uani 1 1 d .

loop_
_atom_site_aniso_label
_atom_site_aniso_U_11
_atom_site_aniso_U_22
_atom_site_aniso_U_33
_atom_site_aniso_U_23
_atom_site_aniso_U_13
_atom_site_aniso_U_12
C1 0.0715(17) 0.0594(15) 0.0570(15) 0.0089(11) -0.0048(13) 0.0225(14)
C2 0.0705(18) 0.0792(18) 0.0646(16) 0.0239(14) 0.0038(13) 0.0200(15)
C3 0.0732(19) 0.0583(15) 0.0722(18) 0.0234(13) -0.0035(15) 0.0038(14)
C4 0.0741(17) 0.0426(12) 0.0625(16) 0.0124(11) -0.0077(14) 0.0107(12)
C5 0.0591(15) 0.0387(11) 0.0535(13) 0.0077(10) -0.0116(12) 0.0079(11)
C6 0.0611(15) 0.0448(12) 0.0487(13) 0.0065(10) -0.0107(11) 0.0155(11)
C7 0.0616(15) 0.0382(11) 0.0524(13) 0.0039(10) -0.0116(11) 0.0141(11)
C8 0.0750(17) 0.0430(12) 0.0679(16) -0.0024(11) -0.0166(13) 0.0211(12)
C9 0.0647(15) 0.0490(12) 0.0528(13) 0.0023(10) -0.0035(11) 0.0218(12)
C10 0.0543(14) 0.0437(11) 0.0503(13) 0.0060(10) 0.0021(10) 0.0116(10)
C11 0.0596(15) 0.0514(13) 0.0542(14) 0.0002(10) -0.0052(11) 0.0196(11)
C12 0.0604(15) 0.0527(13) 0.0504(13) -0.0006(10) -0.0043(11) 0.0121(11)
C13 0.0570(14) 0.0425(11) 0.0503(13) 0.0040(10) 0.0084(11) 0.0103(11)
C14 0.0577(15) 0.0532(13) 0.0716(16) 0.0022(11) -0.0063(12) 0.0199(12)
C15 0.0614(15) 0.0496(13) 0.0617(15) -0.0036(11) -0.0129(12) 0.0121(11)
C16 0.0708(18) 0.0594(15) 0.092(2) 0.0038(14) 0.0031(15) 0.0245(14)
C17 0.094(2) 0.0641(16) 0.090(2) 0.0034(15) 0.0130(18) 0.0305(17)
C18 0.096(2) 0.0757(18) 0.109(2) 0.0138(17) 0.0172(19) 0.0424(18)
O1 0.0754(12) 0.0469(9) 0.0688(11) -0.0055(8) 0.0015(9) 0.0195(9)

loop_
_atom_type_symbol
_atom_type_description
_atom_type_scat_dispersion_real
_atom_type_scat_dispersion_imag
_atom_type_scat_source
C C 0.0033 0.0016 'International Tables Vol C Tables 4.2.6.8 and 6.1.1.4'
H H 0.0000 0.0000 'International Tables Vol C Tables 4.2.6.8 and 6.1.1.4'
O O 0.0106 0.0060 'International Tables Vol C Tables 4.2.6.8 and 6.1.1.4'

loop_
_geom_angle_atom_site_label_1
_geom_angle_atom_site_label_2
_geom_angle_atom_site_label_3
_geom_angle
_geom_angle_site_symmetry_1
C2 C1 C6 121.8(3) .
C2 C1 H1 119.1 .
C6 C1 H1 119.1 .
C1 C2 C3 119.6(3) .
C1 C2 H2 120.2 .
C3 C2 H2 120.2 .
C4 C3 C2 120.7(3) .
C4 C3 H3 119.6 .
C2 C3 H3 119.6 .
C3 C4 C5 122.1(2) .
C3 C4 H4 118.9 .
C5 C4 H4 118.9 .
C7 C5 C4 122.3(2) 2_676
C7 C5 C6 120.3(2) 2_676
C4 C5 C6 117.4(3) .
C7 C6 C1 121.7(2) .
C7 C6 C5 120.1(2) .
C1 C6 C5 118.2(2) .
C5 C7 C6 119.6(2) 2_676
C5 C7 C8 121.5(2) 2_676
C6 C7 C8 118.8(3) .
C9 C8 C7 130.1(2) .
C9 C8 H8 114.9 .
C7 C8 H8 114.9 .
C8 C9 C10 126.9(2) .
C8 C9 H9 116.6 .
C10 C9 H9 116.6 .
C15 C10 C11 116.62(19) .
C15 C10 C9 121.7(2) .
C11 C10 C9 121.67(19) .
C12 C11 C10 121.1(2) .
C12 C11 H11 119.5 .
C10 C11 H11 119.5 .
C13 C12 C11 120.9(2) .
C13 C12 H12 119.6 .
C11 C12 H12 119.6 .
C12 C13 C14 119.5(2) .
C12 C13 O1 117.25(19) .
C14 C13 O1 123.3(2) .
C13 C14 C15 119.4(2) .
C13 C14 H14 120.3 .
C15 C14 H14 120.3 .
C10 C15 C14 122.6(2) .
C10 C15 H15 118.7 .
C14 C15 H15 118.7 .
O1 C16 C17 111.6(2) .
O1 C16 H16A 109.3 .
C17 C16 H16A 109.3 .
O1 C16 H16B 109.3 .
C17 C16 H16B 109.3 .
H16A C16 H16B 108.0 .
C16 C17 C18 110.3(3) .
C16 C17 H17A 109.6 .
C18 C17 H17A 109.6 .
C16 C17 H17B 109.6 .
C18 C17 H17B 109.6 .
H17A C17 H17B 108.1 .
C17 C18 H18A 109.5 .
C17 C18 H18B 109.5 .
H18A C18 H18B 109.5 .
C17 C18 H18C 109.5 .
H18A C18 H18C 109.5 .
H18B C18 H18C 109.5 .
C13 O1 C16 116.70(18) .

loop_
_geom_bond_atom_site_label_1
_geom_bond_atom_site_label_2
_geom_bond_distance
_geom_bond_site_symmetry_2
C1 C2 1.354(4) .
C1 C6 1.428(4) .
C1 H1 0.9300 .
C2 C3 1.413(4) .
C2 H2 0.9300 .
C3 C4 1.340(4) .
C3 H3 0.9300 .
C4 C5 1.431(4) .
C4 H4 0.9300 .
C5 C7 1.398(4) 2_676
C5 C6 1.434(3) .
C6 C7 1.409(3) .
C7 C5 1.398(4) 2_676
C7 C8 1.482(3) .
C8 C9 1.277(3) .
C8 H8 0.9300 .
C9 C10 1.477(3) .
C9 H9 0.9300 .
C10 C15 1.383(3) .
C10 C11 1.399(3) .
C11 C12 1.372(3) .
C11 H11 0.9300 .
C12 C13 1.370(3) .
C12 H12 0.9300 .
C13 C14 1.377(3) .
C13 O1 1.377(2) .
C14 C15 1.377(3) .
C14 H14 0.9300 .
C15 H15 0.9300 .
C16 O1 1.436(3) .
C16 C17 1.464(4) .
C16 H16A 0.9700 .
C16 H16B 0.9700 .
C17 C18 1.520(4) .
C17 H17A 0.9700 .
C17 H17B 0.9700 .
C18 H18A 0.9600 .
C18 H18B 0.9600 .
C18 H18C 0.9600 .
